data_7242564
loop_
_publ_author_name
'Wu, Jiasheng'
'Zou, Jiacheng'
'Zhuge, Xiangxue'
'Jia, Zhitai'
'Lin, Na'
'Yuan, Chunxue'

_publ_section_title
;
 Design, synthesis, and characterization of pyridine-containing organic
 crystals with different substitution positions using solvothermal method
;
_journal_issue 17
_journal_name_full CrystEngComm
_journal_page_first 3152
_journal_page_last 3159
_journal_paper_doi 10.1039/D1CE00165E
_journal_volume 23
_journal_year 2021
_chemical_formula_moiety 'C29 H24 N4'
_chemical_formula_sum 'C29 H24 N4'
_chemical_formula_weight 428.52
_chemical_name_common TBMP
_chemical_name_systematic 2,8-bis((E)-2-(pyridin-2-yl)vinyl)-5,6,11,12-tetrahydrodibenzo[b,f][1,5]diazocine
_space_group_crystal_system monoclinic
_space_group_IT_number 15
_space_group_name_Hall '-I 2ya'
_space_group_name_H-M_alt 'I 1 2/a 1'
_atom_sites_solution_hydrogens geom
_atom_sites_solution_primary dual
_audit_creation_date 2019-11-23
_audit_creation_method
;
Olex2 1.3
(compiled 2019.09.11 svn.r3662 for OlexSys, GUI svn.r5938)
;
_audit_update_record
;
2020-07-13 deposited with the CCDC.	2021-03-29 downloaded from the CCDC.
;
_cell_angle_alpha 90
_cell_angle_beta 105.318(11)
_cell_angle_gamma 90
_cell_formula_units_Z 4
_cell_length_a 19.462(2)
_cell_length_b 5.2101(4)
_cell_length_c 26.144(3)
_cell_measurement_reflns_used 2104
_cell_measurement_temperature 100.01(10)
_cell_measurement_theta_max 24.9650
_cell_measurement_theta_min 3.0220
_cell_volume 2556.8(5)
_computing_cell_refinement 'CrysAlisPro 1.171.38.43f (Rigaku OD, 2015)'
_computing_data_collection 'CrysAlisPro 1.171.38.43f (Rigaku OD, 2015)'
_computing_data_reduction 'CrysAlisPro 1.171.38.43f (Rigaku OD, 2015)'
_computing_molecular_graphics 'Olex2 1.3 (Dolomanov et al., 2009)'
_computing_publication_material 'Olex2 1.3 (Dolomanov et al., 2009)'
_computing_structure_refinement 'ShelXL 2018/3 (Sheldrick, 2015)'
_computing_structure_solution 'SHELXT 2018/2 (Sheldrick, 2018)'
_diffrn_ambient_environment N~2~
_diffrn_ambient_temperature 100.01(10)
_diffrn_detector 'CCD plate'
_diffrn_detector_area_resol_mean 5.2684
_diffrn_detector_type AtlasS2
_diffrn_measured_fraction_theta_full 1.000
_diffrn_measured_fraction_theta_max 1.000
_diffrn_measurement_details
;
List of Runs (angles in degrees, time in seconds):

  # Type    Start    End  Width  t~exp~   \w     \q     \k     \f   Frames
#--------------------------------------------------------------------------
  1  \w     36.00  61.00   1.00    5.50    --   11.74 178.00  60.00   25
  2  \w     26.00  80.00   1.00    5.50    --   11.74  37.00 -60.00   54
  3  \w    -61.00  44.00   1.00    5.50    --   11.74 -19.00 150.00  105
  4  \w    -40.00 -14.00   1.00    4.50    --  -11.63  57.00-180.00   26
  5  \w     -7.00  24.00   1.00    4.50    --  -11.63 -99.00-180.00   31
  6  \w     22.00  47.00   1.00    4.50    --   11.66  57.00 -30.00   25
;
_diffrn_measurement_device 'four-circle diffractometer'
_diffrn_measurement_device_type 'SuperNova, Dual, Cu at zero, AtlasS2'
_diffrn_measurement_method '\w scans'
_diffrn_orient_matrix_type 'CrysAlisPro convention (1999,Acta A55,543-557)'
_diffrn_orient_matrix_UB_11 -0.0227574000
_diffrn_orient_matrix_UB_12 -0.0770914000
_diffrn_orient_matrix_UB_13 0.0107938000
_diffrn_orient_matrix_UB_21 0.0246013000
_diffrn_orient_matrix_UB_22 0.0080803000
_diffrn_orient_matrix_UB_23 0.0253650000
_diffrn_orient_matrix_UB_31 -0.0174554000
_diffrn_orient_matrix_UB_32 0.1119018000
_diffrn_orient_matrix_UB_33 0.0056064000
_diffrn_radiation_monochromator mirror
_diffrn_radiation_probe x-ray
_diffrn_radiation_type 'Mo K\a'
_diffrn_radiation_wavelength 0.71073
_diffrn_reflns_av_R_equivalents 0.0387
_diffrn_reflns_av_unetI/netI 0.0424
_diffrn_reflns_Laue_measured_fraction_full 1.000
_diffrn_reflns_Laue_measured_fraction_max 1.000
_diffrn_reflns_limit_h_max 23
_diffrn_reflns_limit_h_min -23
_diffrn_reflns_limit_k_max 6
_diffrn_reflns_limit_k_min -6
_diffrn_reflns_limit_l_max 31
_diffrn_reflns_limit_l_min -31
_diffrn_reflns_number 7075
_diffrn_reflns_point_group_measured_fraction_full 1.000
_diffrn_reflns_point_group_measured_fraction_max 1.000
_diffrn_reflns_theta_full 24.998
_diffrn_reflns_theta_max 24.998
_diffrn_reflns_theta_min 2.170
_diffrn_source 'micro-focus sealed X-ray tube'
_diffrn_source_type 'SuperNova (Mo) X-ray Source'
_exptl_absorpt_coefficient_mu 0.067
_exptl_absorpt_correction_T_max 1.00000
_exptl_absorpt_correction_T_min 0.65931
_exptl_absorpt_correction_type multi-scan
_exptl_absorpt_process_details
;
CrysAlisPro 1.171.38.43f (Rigaku Oxford Diffraction, 2015)
Empirical absorption correction using spherical harmonics,
 implemented in SCALE3 ABSPACK scaling algorithm.
;
_exptl_crystal_colour yellow
_exptl_crystal_colour_primary yellow
_exptl_crystal_density_diffrn 1.113
_exptl_crystal_description block
_exptl_crystal_F_000 904
_exptl_crystal_recrystallization_method 'Solvothermal Method'
_exptl_crystal_size_max 0.14
_exptl_crystal_size_mid 0.12
_exptl_crystal_size_min 0.1
_refine_diff_density_max 0.334
_refine_diff_density_min -0.166
_refine_diff_density_rms 0.042
_refine_ls_extinction_method none
_refine_ls_goodness_of_fit_ref 1.036
_refine_ls_hydrogen_treatment constr
_refine_ls_matrix_type full
_refine_ls_number_parameters 150
_refine_ls_number_reflns 2251
_refine_ls_number_restraints 0
_refine_ls_restrained_S_all 1.036
_refine_ls_R_factor_all 0.0835
_refine_ls_R_factor_gt 0.0625
_refine_ls_shift/su_max 0.000
_refine_ls_shift/su_mean 0.000
_refine_ls_structure_factor_coef Fsqd
_refine_ls_weighting_details 'w=1/[\s^2^(Fo^2^)+(0.0724P)^2^+4.1122P] where P=(Fo^2^+2Fc^2^)/3'
_refine_ls_weighting_scheme calc
_refine_ls_wR_factor_gt 0.1699
_refine_ls_wR_factor_ref 0.1843
_reflns_Friedel_coverage 0.000
_reflns_number_gt 1652
_reflns_number_total 2251
_reflns_threshold_expression 'I > 2\s(I)'
_cod_data_source_file d1ce00165e2.cif
_cod_data_source_block tbmp-2
_cod_depositor_comments 'Adding full bibliography for 7242563--7242566.cif.'
_cod_database_code 7242564
_shelx_shelxl_version_number 2018/3
_shelx_space_group_comment
;
The symmetry employed for this shelxl refinement is uniquely defined
by the following loop, which should always be used as a source of
symmetry information in preference to the above space-group names.
They are only intended as comments.
;
_reflns_odcompleteness_completeness 99.90
_reflns_odcompleteness_iscentric 1
_reflns_odcompleteness_theta 26.32
_olex2_refinement_description
;
1. Fixed Uiso
 At 1.2 times of:
  All C(H) groups, All C(H,H) groups
2. Others
 Fixed Sof: H15A(0.5) H15B(0.5)
3.a Secondary CH2 refined with riding coordinates:
 C14(H14A,H14B), C15(H15A,H15B)
3.b Aromatic/amide H refined with riding coordinates:
 C5(H5), C7(H7), C13(H13), C9(H9), C6(H6), C10(H10), C4(H4), C3(H3), C2(H2)
;
_smtbx_masks_void_probe_radius 1.2
_smtbx_masks_void_truncation_radius 1.2
_olex2_submission_special_instructions 'No special instructions were received'
_oxdiff_exptl_absorpt_empirical_details
;
Empirical correction (ABSPACK) includes:
- Absorption correction using spherical harmonics
- Frame scaling
;
_oxdiff_exptl_absorpt_empirical_full_max 1.621
_oxdiff_exptl_absorpt_empirical_full_min 0.609

loop_
_space_group_symop_operation_xyz
'x, y, z'
'-x+1/2, y, -z'
'x+1/2, y+1/2, z+1/2'
'-x+1, y+1/2, -z+1/2'
'-x, -y, -z'
'x-1/2, -y, z'
'-x+1/2, -y+1/2, -z+1/2'
'x, -y+1/2, z+1/2'

loop_
_atom_site_label
_atom_site_type_symbol
_atom_site_fract_x
_atom_site_fract_y
_atom_site_fract_z
_atom_site_U_iso_or_equiv
_atom_site_adp_type
_atom_site_occupancy
_atom_site_site_symmetry_order
_atom_site_calc_flag
_atom_site_refinement_flags_posn
_atom_site_refinement_flags_adp
_atom_site_refinement_flags_occupancy
_atom_site_disorder_assembly
_atom_site_disorder_group
N2 N 0.30906(13) 1.3332(4) 0.53034(9) 0.0509(7) Uani 1 1 d . . . . .
C8 C 0.37485(13) 0.7915(5) 0.43098(10) 0.0365(6) Uani 1 1 d . . . . .
C5 C 0.43625(16) 0.1605(5) 0.33283(10) 0.0461(7) Uani 1 1 d . . . . .
H5 H 0.388215 0.158194 0.332072 0.055 Uiso 1 1 calc R U . . .
C12 C 0.28678(14) 1.0995(5) 0.44541(10) 0.0384(6) Uani 1 1 d . . . . .
C7 C 0.39695(15) 0.6041(5) 0.39649(11) 0.0424(7) Uani 1 1 d . . . . .
H7 H 0.361224 0.540869 0.368283 0.051 Uiso 1 1 calc R U . . .
C1 C 0.48201(15) 0.3316(5) 0.36515(10) 0.0415(7) Uani 1 1 d . . . . .
N1 N 0.57876(15) 0.1635(6) 0.33377(11) 0.0705(9) Uani 1 1 d . . . . .
C13 C 0.31088(14) 0.9212(5) 0.41340(11) 0.0402(7) Uani 1 1 d . . . . .
H13 H 0.282766 0.889673 0.379265 0.048 Uiso 1 1 calc R U . . .
C9 C 0.41553(15) 0.8420(5) 0.48277(11) 0.0452(7) Uani 1 1 d . . . . .
H9 H 0.458309 0.755011 0.495854 0.054 Uiso 1 1 calc R U . . .
C14 C 0.21454(16) 1.2176(6) 0.42642(11) 0.0504(8) Uani 1 1 d . . . . .
H14A H 0.215616 1.348014 0.400173 0.060 Uiso 1 1 calc R U . . .
H14B H 0.180662 1.086841 0.409455 0.060 Uiso 1 1 calc R U . . .
C11 C 0.32948(14) 1.1467(5) 0.49594(11) 0.0408(7) Uani 1 1 d . . . . .
C6 C 0.46084(15) 0.5164(5) 0.40095(11) 0.0475(7) Uani 1 1 d . . . . .
H6 H 0.496684 0.576141 0.429479 0.057 Uiso 1 1 calc R U . . .
C10 C 0.39402(15) 1.0157(5) 0.51461(12) 0.0479(7) Uani 1 1 d . . . . .
H10 H 0.422329 1.046775 0.548708 0.057 Uiso 1 1 calc R U . . .
C4 C 0.46225(18) -0.0064(6) 0.30177(11) 0.0532(8) Uani 1 1 d . . . . .
H4 H 0.432120 -0.123424 0.279911 0.064 Uiso 1 1 calc R U . . .
C3 C 0.53207(19) 0.0019(6) 0.30343(12) 0.0575(9) Uani 1 1 d . . . . .
H3 H 0.548741 -0.112164 0.282105 0.069 Uiso 1 1 calc R U . . .
C15 C 0.250000 1.4907(7) 0.500000 0.0527(11) Uani 1 2 d S T P . .
H15A H 0.233123 1.600210 0.524128 0.063 Uiso 0.5 1 calc R U P . .
H15B H 0.266877 1.600200 0.475870 0.063 Uiso 0.5 1 calc R U P . .
C2 C 0.55249(17) 0.3212(7) 0.36439(13) 0.0626(9) Uani 1 1 d . . . . .
H2 H 0.584159 0.431876 0.386794 0.075 Uiso 1 1 calc R U . . .

loop_
_atom_site_aniso_label
_atom_site_aniso_U_11
_atom_site_aniso_U_22
_atom_site_aniso_U_33
_atom_site_aniso_U_23
_atom_site_aniso_U_13
_atom_site_aniso_U_12
N2 0.0704(17) 0.0304(12) 0.0607(15) -0.0125(11) 0.0327(13) -0.0131(11)
C8 0.0413(15) 0.0299(13) 0.0441(14) -0.0013(12) 0.0215(12) -0.0030(11)
C5 0.0544(17) 0.0455(17) 0.0435(15) 0.0084(13) 0.0220(13) 0.0030(14)
C12 0.0504(16) 0.0245(13) 0.0490(16) 0.0053(12) 0.0281(13) -0.0031(12)
C7 0.0471(16) 0.0365(15) 0.0479(15) 0.0064(12) 0.0203(13) 0.0017(13)
C1 0.0580(18) 0.0309(14) 0.0382(14) 0.0030(12) 0.0175(12) 0.0051(13)
N1 0.0577(17) 0.086(2) 0.0687(18) -0.0131(17) 0.0179(14) 0.0180(16)
C13 0.0507(16) 0.0327(14) 0.0437(14) 0.0068(12) 0.0239(12) -0.0016(12)
C9 0.0435(15) 0.0422(16) 0.0563(17) -0.0030(14) 0.0241(13) -0.0063(13)
C14 0.0615(19) 0.0402(16) 0.0584(17) 0.0202(14) 0.0315(15) 0.0124(14)
C11 0.0463(16) 0.0254(13) 0.0598(17) -0.0040(12) 0.0303(14) -0.0103(12)
C6 0.0525(18) 0.0405(16) 0.0506(16) -0.0012(13) 0.0156(13) -0.0017(13)
C10 0.0456(16) 0.0476(17) 0.0534(16) -0.0068(14) 0.0182(13) -0.0163(14)
C4 0.080(2) 0.0438(17) 0.0405(15) -0.0049(13) 0.0233(15) -0.0038(16)
C3 0.080(2) 0.0516(19) 0.0448(16) 0.0010(15) 0.0231(16) 0.0233(17)
C15 0.079(3) 0.0213(19) 0.075(3) 0.000 0.050(2) 0.000
C2 0.0554(19) 0.065(2) 0.066(2) -0.0157(17) 0.0134(16) 0.0042(16)

loop_
_atom_type_symbol
_atom_type_description
_atom_type_scat_dispersion_real
_atom_type_scat_dispersion_imag
_atom_type_scat_source
C C 0.0033 0.0016 'International Tables Vol C Tables 4.2.6.8 and 6.1.1.4'
H H 0.0000 0.0000 'International Tables Vol C Tables 4.2.6.8 and 6.1.1.4'
N N 0.0061 0.0033 'International Tables Vol C Tables 4.2.6.8 and 6.1.1.4'

loop_
_geom_angle_atom_site_label_1
_geom_angle_atom_site_label_2
_geom_angle_atom_site_label_3
_geom_angle
_geom_angle_site_symmetry_1
_geom_angle_site_symmetry_3
_geom_angle_publ_flag
C14 N2 C15 106.8(2) 2_556 . ?
C11 N2 C14 113.5(2) . 2_556 ?
C11 N2 C15 110.1(2) . . ?
C13 C8 C7 120.3(2) . . ?
C13 C8 C9 117.3(2) . . ?
C9 C8 C7 122.4(2) . . ?
C1 C5 H5 120.3 . . ?
C4 C5 H5 120.3 . . ?
C4 C5 C1 119.5(3) . . ?
C13 C12 C14 120.3(3) . . ?
C11 C12 C13 118.2(2) . . ?
C11 C12 C14 121.3(2) . . ?
C8 C7 H7 116.3 . . ?
C6 C7 C8 127.3(3) . . ?
C6 C7 H7 116.3 . . ?
C5 C1 C6 124.5(3) . . ?
C2 C1 C5 116.7(3) . . ?
C2 C1 C6 118.7(3) . . ?
C3 N1 C2 115.8(3) . . ?
C8 C13 C12 122.4(3) . . ?
C8 C13 H13 118.8 . . ?
C12 C13 H13 118.8 . . ?
C8 C9 H9 119.1 . . ?
C10 C9 C8 121.8(3) . . ?
C10 C9 H9 119.1 . . ?
N2 C14 C12 112.0(2) 2_556 . ?
N2 C14 H14A 109.2 2_556 . ?
N2 C14 H14B 109.2 2_556 . ?
C12 C14 H14A 109.2 . . ?
C12 C14 H14B 109.2 . . ?
H14A C14 H14B 107.9 . . ?
C12 C11 N2 121.2(2) . . ?
C12 C11 C10 120.2(2) . . ?
C10 C11 N2 118.6(3) . . ?
C7 C6 C1 126.4(3) . . ?
C7 C6 H6 116.8 . . ?
C1 C6 H6 116.8 . . ?
C9 C10 C11 120.1(3) . . ?
C9 C10 H10 120.0 . . ?
C11 C10 H10 120.0 . . ?
C5 C4 H4 120.5 . . ?
C3 C4 C5 119.1(3) . . ?
C3 C4 H4 120.5 . . ?
N1 C3 C4 124.1(3) . . ?
N1 C3 H3 117.9 . . ?
C4 C3 H3 117.9 . . ?
N2 C15 N2 111.8(3) 2_556 . ?
N2 C15 H15A 109.3 2_556 . ?
N2 C15 H15A 109.3 . . ?
N2 C15 H15B 109.3 2_556 . ?
N2 C15 H15B 109.3 . . ?
H15A C15 H15B 107.9 . . ?
C1 C2 H2 117.6 . . ?
N1 C2 C1 124.8(3) . . ?
N1 C2 H2 117.6 . . ?

loop_
_geom_bond_atom_site_label_1
_geom_bond_atom_site_label_2
_geom_bond_distance
_geom_bond_site_symmetry_2
_geom_bond_publ_flag
N2 C14 1.458(3) 2_556 ?
N2 C11 1.449(3) . ?
N2 C15 1.464(3) . ?
C8 C7 1.469(4) . ?
C8 C13 1.384(4) . ?
C8 C9 1.401(4) . ?
C5 H5 0.9300 . ?
C5 C1 1.380(4) . ?
C5 C4 1.374(4) . ?
C12 C13 1.411(4) . ?
C12 C14 1.494(4) . ?
C12 C11 1.384(4) . ?
C7 H7 0.9300 . ?
C7 C6 1.301(4) . ?
C1 C6 1.475(4) . ?
C1 C2 1.378(4) . ?
N1 C3 1.335(4) . ?
N1 C2 1.339(4) . ?
C13 H13 0.9300 . ?
C9 H9 0.9300 . ?
C9 C10 1.368(4) . ?
C14 H14A 0.9700 . ?
C14 H14B 0.9700 . ?
C11 C10 1.399(4) . ?
C6 H6 0.9300 . ?
C10 H10 0.9300 . ?
C4 H4 0.9300 . ?
C4 C3 1.349(4) . ?
C3 H3 0.9300 . ?
C15 H15A 0.9700 . ?
C15 H15B 0.9700 . ?
C2 H2 0.9300 . ?

loop_
_geom_torsion_atom_site_label_1
_geom_torsion_atom_site_label_2
_geom_torsion_atom_site_label_3
_geom_torsion_atom_site_label_4
_geom_torsion
_geom_torsion_site_symmetry_1
_geom_torsion_site_symmetry_2
_geom_torsion_site_symmetry_3
_geom_torsion_site_symmetry_4
_geom_torsion_publ_flag
N2 C11 C10 C9 -178.8(2) . . . . ?
C8 C7 C6 C1 -178.7(2) . . . . ?
C8 C9 C10 C11 0.7(4) . . . . ?
C5 C1 C6 C7 -22.9(4) . . . . ?
C5 C1 C2 N1 1.9(5) . . . . ?
C5 C4 C3 N1 0.1(5) . . . . ?
C12 C11 C10 C9 0.6(4) . . . . ?
C7 C8 C13 C12 178.8(2) . . . . ?
C7 C8 C9 C10 -179.5(2) . . . . ?
C1 C5 C4 C3 -0.3(4) . . . . ?
C13 C8 C7 C6 161.2(3) . . . . ?
C13 C8 C9 C10 -1.3(4) . . . . ?
C13 C12 C14 N2 162.9(2) . . . 2_556 ?
C13 C12 C11 N2 178.1(2) . . . . ?
C13 C12 C11 C10 -1.3(4) . . . . ?
C9 C8 C7 C6 -20.6(4) . . . . ?
C9 C8 C13 C12 0.6(4) . . . . ?
C14 N2 C11 C12 106.8(3) 2_556 . . . ?
C14 N2 C11 C10 -73.8(3) 2_556 . . . ?
C14 N2 C15 N2 -71.52(16) 2_556 . . 2_556 ?
C14 C12 C13 C8 -174.7(2) . . . . ?
C14 C12 C11 N2 -6.6(4) . . . . ?
C14 C12 C11 C10 174.0(2) . . . . ?
C11 N2 C15 N2 52.13(14) . . . 2_556 ?
C11 C12 C13 C8 0.7(4) . . . . ?
C11 C12 C14 N2 -12.3(3) . . . 2_556 ?
C6 C1 C2 N1 -179.8(3) . . . . ?
C4 C5 C1 C6 -178.8(3) . . . . ?
C4 C5 C1 C2 -0.6(4) . . . . ?
C3 N1 C2 C1 -2.1(5) . . . . ?
C15 N2 C11 C12 -12.8(3) . . . . ?
C15 N2 C11 C10 166.6(2) . . . . ?
C2 C1 C6 C7 159.0(3) . . . . ?
C2 N1 C3 C4 1.0(5) . . . . ?

loop_
_smtbx_masks_void_nr
_smtbx_masks_void_average_x
_smtbx_masks_void_average_y
_smtbx_masks_void_average_z
_smtbx_masks_void_volume
_smtbx_masks_void_count_electrons
_smtbx_masks_void_content
1 0.250 -0.935 0.250 132.8 41.2 ?
2 0.250 -0.390 0.750 132.8 41.2 ?
3 0.750 -0.785 0.250 132.8 41.2 ?
4 0.750 -0.392 0.750 132.8 41.2 ?
